data_4508958
loop_
_publ_author_name
'Shi, Fa-Nian'
'Cunha-Silva, Lu\'is'
'Trindade, Tito'
'Paz, Filipe A. Almeida'
'Rocha, Jo\~ao'

_publ_section_title
;
 Three-Dimensional Lanthanide&#x2212;Organic Frameworks Based on Di-,
 Tetra-, and Hexameric Clusters
;
_journal_issue 5
_journal_name_full 'Crystal Growth &amp; Design'
_journal_page_first 2098
_journal_paper_doi 10.1021/cg8004932
_journal_volume 9
_journal_year 2009
_chemical_formula_moiety '4(C14 H6 Er N2 O8), 4(C2 H8 N), 2H2O'
_chemical_formula_sum 'C64 H60 Er4 N12 O34'
_chemical_formula_weight 2210.28
_chemical_name_systematic
; 
 ? 
;
_space_group_IT_number 70
_symmetry_cell_setting orthorhombic
_symmetry_space_group_name_Hall '-F 2uv 2vw'
_symmetry_space_group_name_H-M 'F d d d :2'
_atom_sites_solution_hydrogens geom
_atom_sites_solution_primary direct
_atom_sites_solution_secondary difmap
_audit_creation_date '22 April 2008'
_audit_creation_method 'SHELXL-97, manual editing plus enCIFer'
_cell_angle_alpha 90.00
_cell_angle_beta 90.00
_cell_angle_gamma 90.00
_cell_formula_units_Z 4
_cell_length_a 26.4473(16)
_cell_length_b 17.9442(10)
_cell_length_c 17.3804(11)
_cell_measurement_reflns_used 9923
_cell_measurement_temperature 100(2)
_cell_measurement_theta_max 28.18
_cell_measurement_theta_min 2.74
_cell_volume 8248.3(9)
_computing_cell_refinement 'APEX2 '
_computing_data_collection 'APEX2 (Bruker, 2006)'
_computing_data_reduction 'SAINT+ (Bruker, 1997-2005)'
_computing_molecular_graphics 'DIAMOND (Brandenburg, 2006)'
_computing_publication_material 'SHELXTL '
_computing_structure_refinement 'SHELXTL '
_computing_structure_solution 'SHELXTL (Bruker 2001)'
_diffrn_ambient_temperature 100(2)
_diffrn_measured_fraction_theta_full 0.994
_diffrn_measured_fraction_theta_max 0.994
_diffrn_measurement_device_type 'Bruker X8 Kappa CCD APEX II'
_diffrn_measurement_method 'omega/phi scans'
_diffrn_radiation_monochromator graphite
_diffrn_radiation_source 'fine-focus sealed tube'
_diffrn_radiation_type MoK\a
_diffrn_radiation_wavelength 0.71073
_diffrn_reflns_av_R_equivalents 0.0320
_diffrn_reflns_av_sigmaI/netI 0.0176
_diffrn_reflns_limit_h_max 27
_diffrn_reflns_limit_h_min -31
_diffrn_reflns_limit_k_max 21
_diffrn_reflns_limit_k_min -17
_diffrn_reflns_limit_l_max 19
_diffrn_reflns_limit_l_min -20
_diffrn_reflns_number 20998
_diffrn_reflns_theta_full 25.35
_diffrn_reflns_theta_max 25.35
_diffrn_reflns_theta_min 3.61
_exptl_absorpt_coefficient_mu 4.118
_exptl_absorpt_correction_T_max 0.6836
_exptl_absorpt_correction_T_min 0.4931
_exptl_absorpt_correction_type multi-scan
_exptl_absorpt_process_details
;
 SADABS (Sheldrick, 1997)
;
_exptl_crystal_colour Pink
_exptl_crystal_density_diffrn 1.780
_exptl_crystal_density_method 'not measured'
_exptl_crystal_description Prism
_exptl_crystal_F_000 4288
_exptl_crystal_size_max 0.20
_exptl_crystal_size_mid 0.18
_exptl_crystal_size_min 0.10
_refine_diff_density_max 0.871
_refine_diff_density_min -0.842
_refine_diff_density_rms 0.118
_refine_ls_extinction_method none
_refine_ls_goodness_of_fit_ref 1.112
_refine_ls_hydrogen_treatment constr
_refine_ls_matrix_type full
_refine_ls_number_parameters 131
_refine_ls_number_reflns 1883
_refine_ls_number_restraints 0
_refine_ls_restrained_S_all 1.112
_refine_ls_R_factor_all 0.0275
_refine_ls_R_factor_gt 0.0235
_refine_ls_shift/su_max 0.001
_refine_ls_shift/su_mean 0.000
_refine_ls_structure_factor_coef Fsqd
_refine_ls_weighting_details 'calc w=1/[\s^2^(Fo^2^)+(0.0309P)^2^+118.4435P] where P=(Fo^2^+2Fc^2^)/3'
_refine_ls_weighting_scheme calc
_refine_ls_wR_factor_gt 0.0629
_refine_ls_wR_factor_ref 0.0648
_reflns_number_gt 1664
_reflns_number_total 1883
_reflns_threshold_expression I>2\s(I)
_cod_data_source_file cg8004932sup4.cif
_cod_data_source_block 1b
_cod_depositor_comments
;
The following automatic conversions were performed:

'_symmetry_cell_setting' value 'Orthorhombic' changed to
'orthorhombic' according to
/home/saulius/struct/CIF-dictionaries/cif_core.dic dictionary named
'cif_core.dic' version 2.4.2 from 2011-04-26.

Automatic conversion script
Id: cif_fix_values 1891 2012-01-12 08:04:46Z andrius 
;
_cod_original_sg_symbol_H-M 'F d d d'
_cod_database_code 4508958

loop_
_symmetry_equiv_pos_as_xyz
'x, y, z'
'-x+1/4, -y+1/4, z'
'x, -y+1/4, -z+1/4'
'-x+1/4, y, -z+1/4'
'x, y+1/2, z+1/2'
'-x+1/4, -y+3/4, z+1/2'
'x, -y+3/4, -z+3/4'
'-x+1/4, y+1/2, -z+3/4'
'x+1/2, y, z+1/2'
'-x+3/4, -y+1/4, z+1/2'
'x+1/2, -y+1/4, -z+3/4'
'-x+3/4, y, -z+3/4'
'x+1/2, y+1/2, z'
'-x+3/4, -y+3/4, z'
'x+1/2, -y+3/4, -z+1/4'
'-x+3/4, y+1/2, -z+1/4'
'-x, -y, -z'
'x-1/4, y-1/4, -z'
'-x, y-1/4, z-1/4'
'x-1/4, -y, z-1/4'
'-x, -y+1/2, -z+1/2'
'x-1/4, y+1/4, -z+1/2'
'-x, y+1/4, z+1/4'
'x-1/4, -y+1/2, z+1/4'
'-x+1/2, -y, -z+1/2'
'x+1/4, y-1/4, -z+1/2'
'-x+1/2, y-1/4, z+1/4'
'x+1/4, -y, z+1/4'
'-x+1/2, -y+1/2, -z'
'x+1/4, y+1/4, -z'
'-x+1/2, y+1/4, z-1/4'
'x+1/4, -y+1/2, z-1/4'

loop_
_atom_site_label
_atom_site_type_symbol
_atom_site_fract_x
_atom_site_fract_y
_atom_site_fract_z
_atom_site_U_iso_or_equiv
_atom_site_adp_type
_atom_site_occupancy
_atom_site_symmetry_multiplicity
_atom_site_calc_flag
_atom_site_refinement_flags
Er1 Er -0.1250 0.3750 0.502830(12) 0.01051(11) Uani 1 2 d S
O1 O -0.07023(12) 0.30226(19) 0.43530(19) 0.0311(8) Uani 1 1 d .
O2 O -0.07425(12) 0.28598(18) 0.30908(18) 0.0289(8) Uani 1 1 d .
O3 O 0.11390(11) 0.02876(17) 0.33944(18) 0.0228(7) Uani 1 1 d .
O4 O 0.0675(2) -0.0369(4) 0.4195(5) 0.161(4) Uani 1 1 d .
N1 N 0.04608(13) 0.13568(19) 0.33308(19) 0.0155(7) Uani 1 1 d .
C1 C -0.05963(15) 0.2690(2) 0.3750(3) 0.0166(9) Uani 1 1 d .
C2 C -0.02601(17) 0.2018(3) 0.3812(3) 0.0217(10) Uani 1 1 d .
C3 C 0.01407(16) 0.1929(2) 0.3321(2) 0.0186(9) Uani 1 1 d .
H3 H 0.0193 0.2297 0.2953 0.022 Uiso 1 1 calc R
C4 C -0.0334(3) 0.1478(5) 0.4343(5) 0.102(4) Uani 1 1 d .
H4 H -0.0595 0.1514 0.4699 0.122 Uiso 1 1 calc R
C5 C -0.0014(3) 0.0876(6) 0.4345(6) 0.139(6) Uani 1 1 d .
H5 H -0.0067 0.0492 0.4695 0.167 Uiso 1 1 calc R
C6 C 0.0383(2) 0.0834(4) 0.3842(4) 0.055(2) Uani 1 1 d .
C7 C 0.0758(2) 0.0191(4) 0.3815(4) 0.063(2) Uani 1 1 d .
N99 N 0.1499(3) 0.8750 0.3750 0.068(3) Uani 1 2 d S
H99A H 0.1297 0.9144 0.3661 0.103 Uiso 0.50 1 calc PR
H99B H 0.1297 0.8356 0.3839 0.103 Uiso 0.50 1 calc PR
C99 C 0.1774(3) 0.8896(4) 0.4438(4) 0.0592(19) Uani 1 1 d .
H99C H 0.2091 0.8637 0.4422 0.089 Uiso 1 1 calc R
H99D H 0.1581 0.8728 0.4873 0.089 Uiso 1 1 calc R
H99E H 0.1834 0.9422 0.4482 0.089 Uiso 1 1 calc R
O1W O 0.1250 0.958(3) 0.6250 0.267(19) Uiso 0.50 2 d SP

loop_
_atom_site_aniso_label
_atom_site_aniso_U_11
_atom_site_aniso_U_22
_atom_site_aniso_U_33
_atom_site_aniso_U_23
_atom_site_aniso_U_13
_atom_site_aniso_U_12
Er1 0.00968(15) 0.01204(15) 0.00981(16) 0.000 0.000 -0.00284(10)
O1 0.0281(18) 0.041(2) 0.0246(18) -0.0143(15) 0.0030(14) 0.0074(16)
O2 0.0280(18) 0.0361(19) 0.0225(18) 0.0061(14) 0.0022(14) 0.0202(15)
O3 0.0187(16) 0.0227(15) 0.0270(17) 0.0113(13) 0.0058(13) 0.0052(13)
O4 0.104(5) 0.128(5) 0.251(9) 0.166(6) 0.137(6) 0.096(4)
N1 0.0123(17) 0.0193(17) 0.0149(17) 0.0012(14) -0.0009(13) 0.0025(14)
C1 0.0082(19) 0.019(2) 0.023(2) -0.0006(18) 0.0031(17) 0.0024(17)
C2 0.016(2) 0.031(2) 0.018(2) 0.0054(19) 0.0020(17) 0.0082(19)
C3 0.020(2) 0.021(2) 0.015(2) 0.0036(17) 0.0002(17) 0.0050(19)
C4 0.080(5) 0.115(7) 0.110(7) 0.093(6) 0.079(5) 0.079(5)
C5 0.103(7) 0.143(8) 0.171(10) 0.142(8) 0.117(7) 0.104(7)
C6 0.036(3) 0.058(4) 0.070(4) 0.049(3) 0.035(3) 0.028(3)
C7 0.037(3) 0.059(4) 0.092(5) 0.059(4) 0.040(3) 0.032(3)
N99 0.020(4) 0.048(5) 0.137(8) -0.040(5) 0.000 0.000
C99 0.050(4) 0.065(4) 0.063(4) 0.031(4) 0.009(3) 0.022(3)

loop_
_atom_type_symbol
_atom_type_description
_atom_type_scat_dispersion_real
_atom_type_scat_dispersion_imag
_atom_type_scat_source
C C 0.0033 0.0016 'International Tables Vol C Tables 4.2.6.8 and 6.1.1.4'
H H 0.0000 0.0000 'International Tables Vol C Tables 4.2.6.8 and 6.1.1.4'
Er Er -0.2586 4.9576 'International Tables Vol C Tables 4.2.6.8 and 6.1.1.4'
N N 0.0061 0.0033 'International Tables Vol C Tables 4.2.6.8 and 6.1.1.4'
O O 0.0106 0.0060 'International Tables Vol C Tables 4.2.6.8 and 6.1.1.4'

loop_
_geom_angle_atom_site_label_1
_geom_angle_atom_site_label_2
_geom_angle_atom_site_label_3
_geom_angle
_geom_angle_site_symmetry_1
_geom_angle_site_symmetry_3
O1 Er1 O1 117.91(17) 14_455 .
O1 Er1 O3 80.00(12) 14_455 24
O1 Er1 O3 147.76(11) . 24
O1 Er1 O3 147.76(11) 14_455 23
O1 Er1 O3 80.00(12) . 23
O3 Er1 O3 98.66(16) 24 23
O1 Er1 O2 77.88(13) 14_455 12_455
O1 Er1 O2 74.76(12) . 12_455
O3 Er1 O2 137.30(11) 24 12_455
O3 Er1 O2 82.10(11) 23 12_455
O1 Er1 O2 74.76(12) 14_455 7
O1 Er1 O2 77.88(13) . 7
O3 Er1 O2 82.10(11) 24 7
O3 Er1 O2 137.30(11) 23 7
O2 Er1 O2 125.44(15) 12_455 7
O1 Er1 N1 140.32(12) 14_455 23
O1 Er1 N1 78.56(11) . 23
O3 Er1 N1 71.78(11) 24 23
O3 Er1 N1 65.83(10) 23 23
O2 Er1 N1 141.24(12) 12_455 23
O2 Er1 N1 74.23(11) 7 23
O1 Er1 N1 78.56(11) 14_455 24
O1 Er1 N1 140.32(12) . 24
O3 Er1 N1 65.83(10) 24 24
O3 Er1 N1 71.78(11) 23 24
O2 Er1 N1 74.23(11) 12_455 24
O2 Er1 N1 141.24(12) 7 24
N1 Er1 N1 112.72(15) 23 24
C1 O1 Er1 149.0(3) . .
C1 O2 Er1 139.9(3) . 7
C7 O3 Er1 125.7(3) . 19
C6 N1 C3 117.5(4) . .
C6 N1 Er1 116.9(3) . 19
C3 N1 Er1 125.4(3) . 19
O1 C1 O2 126.2(4) . .
O1 C1 C2 117.4(4) . .
O2 C1 C2 116.4(4) . .
C4 C2 C3 116.9(4) . .
C4 C2 C1 122.6(4) . .
C3 C2 C1 120.5(4) . .
N1 C3 C2 125.1(4) . .
N1 C3 H3 117.5 . .
C2 C3 H3 117.5 . .
C2 C4 C5 118.5(5) . .
C2 C4 H4 120.7 . .
C5 C4 H4 120.7 . .
C6 C5 C4 121.0(6) . .
C6 C5 H5 119.5 . .
C4 C5 H5 119.5 . .
N1 C6 C5 121.0(5) . .
N1 C6 C7 114.9(4) . .
C5 C6 C7 124.1(5) . .
O4 C7 O3 124.9(5) . .
O4 C7 C6 119.4(5) . .
O3 C7 C6 115.8(4) . .
C99 N99 C99 118.6(7) . 7_565
C99 N99 H99A 107.7 . .
C99 N99 H99A 107.7 7_565 .
C99 N99 H99B 107.7 . .
C99 N99 H99B 107.7 7_565 .
H99A N99 H99B 107.1 . .
N99 C99 H99C 109.5 . .
N99 C99 H99D 109.5 . .
H99C C99 H99D 109.5 . .
N99 C99 H99E 109.5 . .
H99C C99 H99E 109.5 . .
H99D C99 H99E 109.5 . .

loop_
_geom_bond_atom_site_label_1
_geom_bond_atom_site_label_2
_geom_bond_distance
_geom_bond_site_symmetry_2
Er1 O1 2.276(3) 14_455
Er1 O1 2.276(3) .
Er1 O3 2.310(3) 24
Er1 O3 2.310(3) 23
Er1 O2 2.348(3) 12_455
Er1 O2 2.348(3) 7
Er1 N1 2.518(3) 23
Er1 N1 2.518(3) 24
O1 C1 1.238(5) .
O2 C1 1.248(5) .
O2 Er1 2.348(3) 7
O3 C7 1.258(6) .
O3 Er1 2.310(3) 19
O4 C7 1.222(7) .
N1 C6 1.308(6) .
N1 C3 1.330(5) .
N1 Er1 2.518(3) 19
C1 C2 1.502(6) .
C2 C4 1.352(7) .
C2 C3 1.370(6) .
C3 H3 0.9300 .
C4 C5 1.372(9) .
C4 H4 0.9300 .
C5 C6 1.368(8) .
C5 H5 0.9300 .
C6 C7 1.522(8) .
N99 C99 1.423(8) .
N99 C99 1.423(8) 7_565
N99 H99A 0.9000 .
N99 H99B 0.9000 .
C99 H99C 0.9600 .
C99 H99D 0.9600 .
C99 H99E 0.9600 .

loop_
_geom_hbond_atom_site_label_D
_geom_hbond_atom_site_label_H
_geom_hbond_atom_site_label_A
_geom_hbond_distance_DH
_geom_hbond_distance_HA
_geom_hbond_distance_DA
_geom_hbond_angle_DHA
_geom_hbond_site_symmetry_A
N99 H99B O4 0.90 2.08 2.802(7) 136.3 7
N99 H99B O3 0.90 2.14 2.984(4) 154.8 7
N99 H99A O4 0.90 2.08 2.802(7) 136.3 1_565
N99 H99A O3 0.90 2.14 2.984(4) 154.8 1_565

loop_
_geom_torsion_atom_site_label_1
_geom_torsion_atom_site_label_2
_geom_torsion_atom_site_label_3
_geom_torsion_atom_site_label_4
_geom_torsion
_geom_torsion_site_symmetry_1
O1 Er1 O1 C1 -23.6(6) 14_455
O3 Er1 O1 C1 -141.8(6) 24
O3 Er1 O1 C1 127.9(6) 23
O2 Er1 O1 C1 43.4(6) 12_455
O2 Er1 O1 C1 -88.9(6) 7
N1 Er1 O1 C1 -165.0(6) 23
N1 Er1 O1 C1 83.1(6) 24
Er1 O1 C1 O2 27.5(9) .
Er1 O1 C1 C2 -152.5(5) .
Er1 O2 C1 O1 -0.9(8) 7
Er1 O2 C1 C2 179.1(3) 7
O1 C1 C2 C4 46.6(8) .
O2 C1 C2 C4 -133.3(7) .
O1 C1 C2 C3 -133.3(5) .
O2 C1 C2 C3 46.7(6) .
C6 N1 C3 C2 1.0(7) .
Er1 N1 C3 C2 -173.2(3) 19
C4 C2 C3 N1 -0.2(9) .
C1 C2 C3 N1 179.7(4) .
C3 C2 C4 C5 -1.4(14) .
C1 C2 C4 C5 178.6(9) .
C2 C4 C5 C6 2.4(19) .
C3 N1 C6 C5 0.0(12) .
Er1 N1 C6 C5 174.7(8) 19
C3 N1 C6 C7 179.2(6) .
Er1 N1 C6 C7 -6.1(8) 19
C4 C5 C6 N1 -1.7(18) .
C4 C5 C6 C7 179.2(11) .
Er1 O3 C7 O4 170.0(8) 19
Er1 O3 C7 C6 -10.5(10) 19
N1 C6 C7 O4 -169.9(9) .
C5 C6 C7 O4 9.2(16) .
N1 C6 C7 O3 10.5(11) .
C5 C6 C7 O3 -170.3(10) .
